data_4069802
loop_
_publ_author_name
'Tanaka, Shin-ichi'
'Komine, Nobuyuki'
'Hirano, Masafumi'
'Komiya, Sanshiro'

_publ_section_title
;
 Synthesis of Heterodinuclear (Carbene)platinum (or palladium) Complex
 That Gives \m-Alkenyl-Type Complex by Deprotonation
;
_journal_issue 18
_journal_name_full Organometallics
_journal_page_first 5368
_journal_paper_doi 10.1021/om900421k
_journal_volume 28
_journal_year 2009
_chemical_formula_moiety 'C38 H34 Cl Mn N O5 P Pt '
_chemical_formula_sum 'C38 H34 Cl Mn N O5 P Pt'
_chemical_formula_weight 901.15
_space_group_IT_number 2
_symmetry_cell_setting triclinic
_symmetry_Int_Tables_number 2
_symmetry_space_group_name_Hall '-P 1'
_symmetry_space_group_name_H-M 'P -1'
_cell_angle_alpha 95.6(5)
_cell_angle_beta 91.1(6)
_cell_angle_gamma 96.0(9)
_cell_formula_units_Z 2
_cell_length_a 11.80(17)
_cell_length_b 16.91(7)
_cell_length_c 9.15(3)
_cell_measurement_reflns_used 21
_cell_measurement_temperature 200.1
_cell_measurement_theta_max 14.5
_cell_measurement_theta_min 12.4
_cell_volume 1806(3)
_computing_cell_refinement 'MSC/AFC Diffractometer Control'
_computing_data_collection 'MSC/AFC Diffractometer Control'
_computing_data_reduction CrystalStructure
_computing_publication_material 'CrystalStructure 3.8'
_computing_structure_refinement SHELXL
_computing_structure_solution 'DIRDIF99 (PATTY)'
_diffrn_measured_fraction_theta_full 0.797
_diffrn_measured_fraction_theta_max 0.797
_diffrn_measurement_device_type 'Rigaku AFC7R'
_diffrn_measurement_method \w-2\q
_diffrn_radiation_type 'Mo K\a'
_diffrn_radiation_wavelength 0.71069
_diffrn_reflns_av_R_equivalents 0.035
_diffrn_reflns_limit_h_max 15
_diffrn_reflns_limit_h_min 0
_diffrn_reflns_limit_k_max 21
_diffrn_reflns_limit_k_min -21
_diffrn_reflns_limit_l_max 11
_diffrn_reflns_limit_l_min -11
_diffrn_reflns_number 7171
_diffrn_reflns_theta_full 27.83
_diffrn_reflns_theta_max 27.83
_diffrn_standards_decay_% -21.21
_diffrn_standards_interval_count 0
_diffrn_standards_number 3
_exptl_absorpt_coefficient_mu 4.363
_exptl_absorpt_correction_T_max 0.567
_exptl_absorpt_correction_T_min 0.331
_exptl_absorpt_correction_type psi-scan
_exptl_absorpt_process_details '(North, Phillips & Mathews, 1968)'
_exptl_crystal_colour amber
_exptl_crystal_density_diffrn 1.657
_exptl_crystal_density_method 'not measured'
_exptl_crystal_description prismatic
_exptl_crystal_F_000 888.00
_exptl_crystal_size_max 0.49
_exptl_crystal_size_mid 0.33
_exptl_crystal_size_min 0.13
_refine_diff_density_max 5.17
_refine_diff_density_min -3.76
_refine_ls_extinction_coef 0.0041(9)
_refine_ls_extinction_method SHELXL
_refine_ls_goodness_of_fit_ref 0.959
_refine_ls_hydrogen_treatment refall
_refine_ls_number_parameters 363
_refine_ls_number_reflns 6827
_refine_ls_R_factor_gt 0.0800
_refine_ls_shift/su_max 0.0000
_refine_ls_structure_factor_coef Fsqd
_refine_ls_weighting_details 'w = 1/[\s^2^(Fo^2^)+(0.1651P)^2^+0.0000P] where P=(Fo^2^+2Fc^2^)/3'
_refine_ls_weighting_scheme calc
_refine_ls_wR_factor_ref 0.2409
_reflns_number_gt 3723
_reflns_number_total 6827
_reflns_threshold_expression F^2^>2.0\s(F^2^)
_cod_data_source_file om900421k_si_001.cif
_cod_data_source_block complex_2
_cod_original_cell_volume 1806(28)
_cod_original_formula_sum 'C38 H34 Cl Mn N O5 P Pt '
_cod_database_code 4069802

loop_
_symmetry_equiv_pos_site_id
_symmetry_equiv_pos_as_xyz
1 +X,+Y,+Z
2 -X,-Y,-Z

loop_
_atom_site_label
_atom_site_type_symbol
_atom_site_fract_x
_atom_site_fract_y
_atom_site_fract_z
_atom_site_U_iso_or_equiv
_atom_site_adp_type
_atom_site_occupancy
_atom_site_symmetry_multiplicity
_atom_site_calc_flag
_atom_site_refinement_flags
Pt(1) Pt 0.11646(5) 0.27629(3) 0.18032(6) 0.0437(2) Uani 1.00 1 d .
Mn(1) Mn -0.0421(2) 0.38258(14) 0.1767(2) 0.0490(5) Uani 1.00 1 d .
Cl(1) Cl 0.0704(4) 0.2166(2) -0.0621(4) 0.0707(12) Uani 1.00 1 d .
P(1) P 0.2781(3) 0.2138(2) 0.1786(4) 0.0436(8) Uani 1.00 1 d .
O(1) O -0.1519(12) 0.2196(7) 0.1947(15) 0.086(4) Uani 1.00 1 d .
O(2) O -0.0734(13) 0.4177(8) 0.4982(15) 0.084(4) Uani 1.00 1 d .
O(3) O -0.2231(11) 0.4870(8) 0.1460(14) 0.075(3) Uani 1.00 1 d .
O(4) O -0.0579(14) 0.3643(9) -0.1534(15) 0.090(4) Uani 1.00 1 d .
O(5) O 0.1765(10) 0.4870(7) 0.1805(15) 0.075(3) Uani 1.00 1 d .
N(1) N 0.1322(11) 0.3090(7) 0.5013(12) 0.050(3) Uani 1.00 1 d .
C(1) C 0.1619(14) 0.3311(9) 0.3741(19) 0.058(4) Uani 1.00 1 d .
H(1) H 0.2114 0.3793 0.3757 0.070 Uiso 1.00 1 c R
C(2) C 0.0575(19) 0.2384(11) 0.523(2) 0.081(5) Uani 1.00 1 d .
H(2A) H 0.0474 0.2357 0.6293 0.098 Uiso 1.00 1 c R
H(2B) H -0.0160 0.2401 0.4745 0.098 Uiso 1.00 1 c R
H(2C) H 0.0921 0.1908 0.4829 0.098 Uiso 1.00 1 c R
C(3) C 0.1709(18) 0.3548(13) 0.640(2) 0.084(6) Uani 1.00 1 d .
H(3A) H 0.1381 0.3272 0.7219 0.101 Uiso 1.00 1 c R
H(3B) H 0.2542 0.3584 0.6487 0.101 Uiso 1.00 1 c R
H(3C) H 0.1463 0.4081 0.6437 0.101 Uiso 1.00 1 c R
C(4) C 0.2718(12) 0.1143(8) 0.0786(14) 0.045(3) Uani 1.00 1 d .
C(5) C 0.1714(13) 0.0632(9) 0.0880(18) 0.055(4) Uani 1.00 1 d .
H(5) H 0.1083 0.0814 0.1392 0.066 Uiso 1.00 1 c R
C(6) C 0.1651(17) -0.0139(10) 0.022(2) 0.071(5) Uani 1.00 1 d .
H(6) H 0.1003 -0.0510 0.0330 0.084 Uiso 1.00 1 c R
C(7) C 0.257(2) -0.0363(10) -0.062(2) 0.075(5) Uani 1.00 1 d .
H(7) H 0.2517 -0.0888 -0.1107 0.090 Uiso 1.00 1 c R
C(8) C 0.3485(17) 0.0131(10) -0.076(2) 0.072(5) Uani 1.00 1 d .
H(8) H 0.4081 -0.0038 -0.1362 0.086 Uiso 1.00 1 c R
C(9) C 0.3593(14) 0.0902(9) -0.0030(17) 0.057(4) Uani 1.00 1 d .
H(9) H 0.4266 0.1253 -0.0105 0.068 Uiso 1.00 1 c R
C(10) C 0.3895(12) 0.2745(8) 0.0963(15) 0.043(3) Uani 1.00 1 d .
C(11) C 0.5053(15) 0.2644(9) 0.1165(18) 0.062(4) Uani 1.00 1 d .
H(11) H 0.5270 0.2250 0.1755 0.075 Uiso 1.00 1 c R
C(12) C 0.5894(13) 0.3132(10) 0.0476(19) 0.059(4) Uani 1.00 1 d .
H(12) H 0.6681 0.3067 0.0602 0.070 Uiso 1.00 1 c R
C(13) C 0.555(2) 0.3697(12) -0.0367(19) 0.091(7) Uani 1.00 1 d .
H(13) H 0.6113 0.4022 -0.0833 0.108 Uiso 1.00 1 c R
C(14) C 0.4434(15) 0.3799(9) -0.0544(16) 0.055(4) Uani 1.00 1 d .
H(14) H 0.4217 0.4195 -0.1127 0.067 Uiso 1.00 1 c R
C(15) C 0.3647(14) 0.3340(9) 0.0111(17) 0.055(4) Uani 1.00 1 d .
H(15) H 0.2873 0.3429 -0.0014 0.067 Uiso 1.00 1 c R
C(16) C 0.3329(13) 0.2032(9) 0.3609(15) 0.048(3) Uani 1.00 1 d .
C(17) C 0.3972(14) 0.2671(8) 0.4383(15) 0.054(4) Uani 1.00 1 d .
H(17) H 0.4221 0.3132 0.3913 0.064 Uiso 1.00 1 c R
C(18) C 0.4260(16) 0.2641(10) 0.5880(18) 0.063(4) Uani 1.00 1 d .
H(18) H 0.4713 0.3076 0.6407 0.076 Uiso 1.00 1 c R
C(19) C 0.3907(17) 0.2014(12) 0.6543(18) 0.074(5) Uani 1.00 1 d .
H(19) H 0.4088 0.2009 0.7557 0.088 Uiso 1.00 1 c R
C(20) C 0.3262(17) 0.1351(11) 0.578(2) 0.070(5) Uani 1.00 1 d .
H(20) H 0.3019 0.0895 0.6269 0.085 Uiso 1.00 1 c R
C(21) C 0.2981(14) 0.1372(9) 0.4331(16) 0.052(3) Uani 1.00 1 d .
H(21) H 0.2544 0.0926 0.3810 0.062 Uiso 1.00 1 c R
C(22) C -0.0968(19) 0.2824(8) 0.1867(17) 0.075(6) Uani 1.00 1 d .
C(23) C -0.0570(16) 0.4021(11) 0.377(2) 0.070(4) Uani 1.00 1 d .
C(24) C -0.1511(13) 0.4470(9) 0.1594(19) 0.054(4) Uani 1.00 1 d .
C(25) C -0.0473(16) 0.3690(10) -0.032(2) 0.068(4) Uani 1.00 1 d .
C(26) C 0.0901(14) 0.4477(11) 0.1766(18) 0.062(4) Uani 1.00 1 d .
C(27) C 0.6242(14) 0.0854(8) 0.553(2) 0.111(8) Uiso 1.00 1 d .
C(28) C 0.6603(16) 0.1027(10) 0.6992(19) 0.125(9) Uiso 1.00 1 d .
C(29) C 0.7136(15) 0.1781(12) 0.7483(15) 0.115(8) Uiso 1.00 1 d .
C(30) C 0.7309(14) 0.2362(8) 0.651(2) 0.105(7) Uiso 1.00 1 d .
C(31) C 0.6948(16) 0.2189(10) 0.5049(19) 0.121(9) Uiso 1.00 1 d .
C(32) C 0.6415(15) 0.1435(11) 0.4557(15) 0.103(7) Uiso 1.00 1 d .
C(33) C 0.0522(18) -0.0550(13) 0.413(2) 0.085(6) Uiso 1.00 1 d .
C(34) C 0.0894(19) -0.0307(14) 0.566(2) 0.091(6) Uiso 1.00 1 d .
C(35) C 0.0332(18) 0.0222(12) 0.649(2) 0.083(5) Uiso 1.00 1 d .
C(36) C 0.542(2) 0.4668(14) 0.379(2) 0.091(6) Uiso 1.00 1 d .
C(37) C 0.453(2) 0.4929(14) 0.364(2) 0.094(6) Uiso 1.00 1 d .
C(38) C 0.397(2) 0.5301(17) 0.482(3) 0.119(8) Uiso 1.00 1 d .

loop_
_atom_site_aniso_label
_atom_site_aniso_U_11
_atom_site_aniso_U_22
_atom_site_aniso_U_33
_atom_site_aniso_U_12
_atom_site_aniso_U_13
_atom_site_aniso_U_23
Pt(1) 0.0646(4) 0.0387(3) 0.0275(3) 0.0020(2) 0.0032(2) 0.005(5)
Mn(1) 0.0611(15) 0.0435(13) 0.0421(12) 0.0031(10) 0.0055(10) 0.005(4)
Cl(1) 0.115(3) 0.063(2) 0.036(2) 0.027(2) -0.008(2) -0.003(2)
P(1) 0.064(2) 0.037(2) 0.0298(18) 0.0009(17) 0.0019(16) 0.008(7)
O(1) 0.112(11) 0.063(8) 0.074(9) -0.030(7) 0.011(7) -0.0013(12)
O(2) 0.122(11) 0.080(9) 0.052(8) 0.023(8) 0.017(7) -0.002(2)
O(3) 0.074(8) 0.085(9) 0.064(8) 0.018(7) -0.007(6) -0.005(5)
O(4) 0.128(12) 0.100(11) 0.049(8) 0.044(9) 0.009(7) 0.008(8)
O(5) 0.064(8) 0.078(8) 0.090(9) 0.006(6) 0.004(6) 0.04(4)
N(1) 0.066(8) 0.054(7) 0.028(6) 0.004(6) 0.006(5) 0.003(2)
C(1) 0.068(10) 0.053(9) 0.058(10) 0.014(8) 0.004(8) 0.018(18)
C(2) 0.113(16) 0.063(12) 0.062(12) -0.020(10) -0.007(10) 0.011(11)
C(3) 0.100(15) 0.101(15) 0.046(10) -0.001(12) 0.020(9) -0.018(18)
C(4) 0.065(9) 0.045(8) 0.027(6) 0.006(7) -0.009(6) 0.014(14)
C(5) 0.060(10) 0.041(8) 0.062(10) -0.003(7) -0.004(7) 0.00019(19)
C(6) 0.088(13) 0.055(10) 0.065(12) -0.022(9) -0.030(10) 0.03(2)
C(7) 0.125(18) 0.039(9) 0.058(11) -0.005(10) -0.016(11) 0.004(3)
C(8) 0.100(15) 0.054(11) 0.062(11) 0.012(10) -0.001(9) 0.006(5)
C(9) 0.077(11) 0.053(9) 0.038(8) 0.000(8) 0.007(7) -0.0018(18)
C(10) 0.056(9) 0.041(7) 0.031(7) 0.003(6) -0.005(6) 0.006(5)
C(11) 0.081(12) 0.051(9) 0.048(9) -0.009(8) 0.004(8) -0.012(11)
C(12) 0.047(9) 0.066(10) 0.056(10) -0.010(7) 0.005(7) -0.008(7)
C(13) 0.15(2) 0.071(13) 0.034(9) -0.045(13) 0.022(11) -0.004(3)
C(14) 0.069(11) 0.055(9) 0.037(8) -0.021(8) 0.007(7) 0.0017(16)
C(15) 0.067(10) 0.055(9) 0.041(8) -0.008(7) 0.002(7) 0.003(2)
C(16) 0.060(9) 0.054(9) 0.034(7) 0.019(7) 0.004(6) -0.00007(7)
C(17) 0.082(11) 0.046(8) 0.026(7) -0.023(7) -0.004(7) 0.005(4)
C(18) 0.084(12) 0.061(10) 0.044(9) 0.001(9) -0.001(8) 0.004(4)
C(19) 0.100(14) 0.082(13) 0.036(9) 0.004(11) -0.009(9) -0.003(2)
C(20) 0.098(14) 0.060(11) 0.060(11) 0.009(9) 0.003(9) 0.04(3)
C(21) 0.074(10) 0.046(8) 0.033(7) -0.003(7) -0.005(7) 0.006(6)
C(22) 0.163(19) 0.024(7) 0.031(8) -0.016(9) 0.017(9) -0.007(6)
C(23) 0.076(12) 0.062(11) 0.071(13) 0.005(9) 0.007(9) 0.0015(15)
C(24) 0.045(8) 0.053(9) 0.067(11) 0.018(7) 0.001(7) -0.0014(14)
C(25) 0.082(13) 0.040(9) 0.080(14) 0.003(8) 0.001(10) 0.0012(12)
C(26) 0.054(10) 0.086(12) 0.049(9) 0.003(9) 0.004(7) 0.03(2)

loop_
_atom_type_symbol
_atom_type_description
_atom_type_scat_dispersion_real
_atom_type_scat_dispersion_imag
_atom_type_scat_source
C C 0.003 0.002
;
International Tables for Crystallography
(1992, Vol. C, Tables 4.2.6.8 and 6.1.1.4)
;
H H 0.000 0.000
;
International Tables for Crystallography
(1992, Vol. C, Table 6.1.1.4)
;
Cl Cl 0.148 0.159
;
International Tables for Crystallography
(1992, Vol. C, Tables 4.2.6.8 and 6.1.1.4)
;
Mn Mn 0.337 0.728
;
International Tables for Crystallography
(1992, Vol. C, Tables 4.2.6.8 and 6.1.1.4)
;
N N 0.006 0.003
;
International Tables for Crystallography
(1992, Vol. C, Tables 4.2.6.8 and 6.1.1.4)
;
O O 0.011 0.006
;
International Tables for Crystallography
(1992, Vol. C, Tables 4.2.6.8 and 6.1.1.4)
;
P P 0.102 0.094
;
International Tables for Crystallography
(1992, Vol. C, Tables 4.2.6.8 and 6.1.1.4)
;
Pt Pt -1.703 8.390
;
International Tables for Crystallography
(1992, Vol. C, Tables 4.2.6.8 and 6.1.1.4)
;

loop_
_geom_angle_atom_site_label_1
_geom_angle_atom_site_label_2
_geom_angle_atom_site_label_3
_geom_angle
_geom_angle_publ_flag
_geom_angle_site_symmetry_1
_geom_angle_site_symmetry_3
Mn(1) Pt(1) Cl(1) 94.54(13) yes . .
Mn(1) Pt(1) P(1) 166.40(10) yes . .
Mn(1) Pt(1) C(1) 85.3(5) yes . .
Cl(1) Pt(1) P(1) 89.39(15) yes . .
Cl(1) Pt(1) C(1) 175.9(5) yes . .
P(1) Pt(1) C(1) 89.9(5) yes . .
Pt(1) Mn(1) C(22) 64.5(7) yes . .
Pt(1) Mn(1) C(23) 98.0(6) yes . .
Pt(1) Mn(1) C(24) 174.8(5) yes . .
Pt(1) Mn(1) C(25) 90.0(5) yes . .
Pt(1) Mn(1) C(26) 78.2(6) yes . .
C(22) Mn(1) C(23) 89.3(7) yes . .
C(22) Mn(1) C(24) 112.8(9) yes . .
C(22) Mn(1) C(25) 91.9(7) yes . .
C(22) Mn(1) C(26) 142.6(9) yes . .
C(23) Mn(1) C(24) 86.2(8) yes . .
C(23) Mn(1) C(25) 171.6(8) yes . .
C(23) Mn(1) C(26) 93.4(7) yes . .
C(24) Mn(1) C(25) 85.6(8) yes . .
C(24) Mn(1) C(26) 104.6(8) yes . .
C(25) Mn(1) C(26) 90.7(7) yes . .
Pt(1) P(1) C(4) 117.4(5) yes . .
Pt(1) P(1) C(10) 108.9(5) yes . .
Pt(1) P(1) C(16) 113.1(5) yes . .
C(4) P(1) C(10) 106.0(6) yes . .
C(4) P(1) C(16) 105.5(6) yes . .
C(10) P(1) C(16) 105.1(6) yes . .
C(1) N(1) C(2) 125.1(13) yes . .
C(1) N(1) C(3) 122.9(14) yes . .
C(2) N(1) C(3) 112.0(14) yes . .
Pt(1) C(1) N(1) 127.3(11) yes . .
Pt(1) C(1) H(1) 116.5 yes . .
N(1) C(1) H(1) 116.2 yes . .
N(1) C(2) H(2A) 109.3 yes . .
N(1) C(2) H(2B) 110.0 yes . .
N(1) C(2) H(2C) 109.2 yes . .
H(2A) C(2) H(2B) 109.8 yes . .
H(2A) C(2) H(2C) 108.8 yes . .
H(2B) C(2) H(2C) 109.7 yes . .
N(1) C(3) H(3A) 109.1 yes . .
N(1) C(3) H(3B) 109.3 yes . .
N(1) C(3) H(3C) 109.7 yes . .
H(3A) C(3) H(3B) 109.2 yes . .
H(3A) C(3) H(3C) 109.7 yes . .
H(3B) C(3) H(3C) 109.9 yes . .
P(1) C(4) C(5) 117.0(11) yes . .
P(1) C(4) C(9) 122.3(11) yes . .
C(5) C(4) C(9) 120.7(13) yes . .
C(4) C(5) H(5) 120.5 yes . .
C(4) C(5) C(6) 119.2(15) yes . .
H(5) C(5) C(6) 120.3 yes . .
C(5) C(6) H(6) 120.9 yes . .
C(5) C(6) C(7) 118.2(16) yes . .
H(6) C(6) C(7) 120.9 yes . .
C(6) C(7) H(7) 118.6 yes . .
C(6) C(7) C(8) 122.2(16) yes . .
H(7) C(7) C(8) 119.3 yes . .
C(7) C(8) H(8) 119.8 yes . .
C(7) C(8) C(9) 120.4(18) yes . .
H(8) C(8) C(9) 119.8 yes . .
C(4) C(9) C(8) 119.1(15) yes . .
C(4) C(9) H(9) 120.5 yes . .
C(8) C(9) H(9) 120.4 yes . .
P(1) C(10) C(11) 121.9(11) yes . .
P(1) C(10) C(15) 121.3(11) yes . .
C(11) C(10) C(15) 116.8(14) yes . .
C(10) C(11) H(11) 120.1 yes . .
C(10) C(11) C(12) 119.6(15) yes . .
H(11) C(11) C(12) 120.3 yes . .
C(11) C(12) H(12) 120.3 yes . .
C(11) C(12) C(13) 118.7(17) yes . .
H(12) C(12) C(13) 121.0 yes . .
C(12) C(13) H(13) 118.7 yes . .
C(12) C(13) C(14) 121.5(19) yes . .
H(13) C(13) C(14) 119.8 yes . .
C(13) C(14) H(14) 120.0 yes . .
C(13) C(14) C(15) 119.5(17) yes . .
H(14) C(14) C(15) 120.5 yes . .
C(10) C(15) C(14) 123.9(16) yes . .
C(10) C(15) H(15) 118.1 yes . .
C(14) C(15) H(15) 118.0 yes . .
P(1) C(16) C(17) 119.3(11) yes . .
P(1) C(16) C(21) 121.4(11) yes . .
C(17) C(16) C(21) 118.6(13) yes . .
C(16) C(17) H(17) 120.2 yes . .
C(16) C(17) C(18) 119.9(14) yes . .
H(17) C(17) C(18) 119.9 yes . .
C(17) C(18) H(18) 119.9 yes . .
C(17) C(18) C(19) 120.3(15) yes . .
H(18) C(18) C(19) 119.8 yes . .
C(18) C(19) H(19) 119.4 yes . .
C(18) C(19) C(20) 121.1(16) yes . .
H(19) C(19) C(20) 119.5 yes . .
C(19) C(20) H(20) 120.5 yes . .
C(19) C(20) C(21) 119.1(16) yes . .
H(20) C(20) C(21) 120.4 yes . .
C(16) C(21) C(20) 121.0(14) yes . .
C(16) C(21) H(21) 119.4 yes . .
C(20) C(21) H(21) 119.6 yes . .
Mn(1) C(22) O(1) 168.7(19) yes . .
Mn(1) C(23) O(2) 174.4(18) yes . .
Mn(1) C(24) O(3) 178.2(15) yes . .
Mn(1) C(25) O(4) 174.4(18) yes . .
Mn(1) C(26) O(5) 177.0(16) yes . .
C(28) C(27) C(32) 120.0(13) yes . .
C(27) C(28) C(29) 120.0(15) yes . .
C(28) C(29) C(30) 120.0(14) yes . .
C(29) C(30) C(31) 120.0(14) yes . .
C(30) C(31) C(32) 120.0(15) yes . .
C(27) C(32) C(31) 120.0(14) yes . .
C(34) C(33) C(35) 121(2) yes . 2_556
C(33) C(34) C(35) 120(2) yes . .
C(33) C(35) C(34) 119(2) yes 2_556 .
C(37) C(36) C(38) 124(2) yes . 2_666
C(36) C(37) C(38) 123(2) yes . .
C(36) C(38) C(37) 113(2) yes 2_666 .

loop_
_geom_bond_atom_site_label_1
_geom_bond_atom_site_label_2
_geom_bond_distance
_geom_bond_publ_flag
_geom_bond_site_symmetry_2
Pt(1) Mn(1) 2.729(2) yes .
Pt(1) Cl(1) 2.373(4) yes .
Pt(1) P(1) 2.275(4) yes .
Pt(1) C(1) 1.956(16) yes .
Mn(1) C(22) 1.760(15) yes .
Mn(1) C(23) 1.84(2) yes .
Mn(1) C(24) 1.785(17) yes .
Mn(1) C(25) 1.90(2) yes .
Mn(1) C(26) 1.813(17) yes .
P(1) C(4) 1.828(14) yes .
P(1) C(10) 1.805(14) yes .
P(1) C(16) 1.809(15) yes .
O(1) C(22) 1.20(2) yes .
O(2) C(23) 1.14(2) yes .
O(3) C(24) 1.15(2) yes .
O(4) C(25) 1.11(2) yes .
O(5) C(26) 1.16(2) yes .
N(1) C(1) 1.30(2) yes .
N(1) C(2) 1.44(2) yes .
N(1) C(3) 1.46(2) yes .
C(1) H(1) 0.950 yes .
C(2) H(2A) 0.983 yes .
C(2) H(2B) 0.973 yes .
C(2) H(2C) 0.984 yes .
C(3) H(3A) 0.983 yes .
C(3) H(3B) 0.980 yes .
C(3) H(3C) 0.974 yes .
C(4) C(5) 1.40(2) yes .
C(4) C(9) 1.36(2) yes .
C(5) H(5) 0.950 yes .
C(5) C(6) 1.38(2) yes .
C(6) H(6) 0.951 yes .
C(6) C(7) 1.40(3) yes .
C(7) H(7) 0.949 yes .
C(7) C(8) 1.31(2) yes .
C(8) H(8) 0.950 yes .
C(8) C(9) 1.40(2) yes .
C(9) H(9) 0.948 yes .
C(10) C(11) 1.41(2) yes .
C(10) C(15) 1.38(2) yes .
C(11) H(11) 0.950 yes .
C(11) C(12) 1.42(2) yes .
C(12) H(12) 0.953 yes .
C(12) C(13) 1.37(2) yes .
C(13) H(13) 0.952 yes .
C(13) C(14) 1.35(3) yes .
C(14) H(14) 0.948 yes .
C(14) C(15) 1.34(2) yes .
C(15) H(15) 0.948 yes .
C(16) C(17) 1.380(19) yes .
C(16) C(21) 1.38(2) yes .
C(17) H(17) 0.949 yes .
C(17) C(18) 1.41(2) yes .
C(18) H(18) 0.948 yes .
C(18) C(19) 1.31(2) yes .
C(19) H(19) 0.950 yes .
C(19) C(20) 1.40(2) yes .
C(20) H(20) 0.950 yes .
C(20) C(21) 1.37(2) yes .
C(21) H(21) 0.949 yes .
C(27) C(28) 1.39(2) yes .
C(27) C(32) 1.39(2) yes .
C(28) C(29) 1.39(2) yes .
C(29) C(30) 1.39(2) yes .
C(30) C(31) 1.39(2) yes .
C(31) C(32) 1.39(2) yes .
C(33) C(34) 1.47(3) yes .
C(33) C(35) 1.34(3) yes 2_556
C(34) C(35) 1.35(3) yes .
C(36) C(37) 1.20(3) yes .
C(36) C(38) 1.45(3) yes 2_666
C(37) C(38) 1.40(3) yes .

loop_
_geom_contact_atom_site_label_1
_geom_contact_atom_site_label_2
_geom_contact_distance
_geom_contact_site_symmetry_2
Cl(1) H(2A) 2.883 1_554
Cl(1) H(3A) 2.917 1_554
Cl(1) H(6) 3.311 2_555
O(1) H(6) 3.477 2_555
O(1) C(7) 3.32(2) 2_555
O(1) H(7) 2.440 2_555
O(1) H(12) 3.017 1_455
O(1) C(31) 3.40(2) 1_455
O(2) O(2) 3.119(19) 2_566
O(2) O(4) 3.40(2) 1_556
O(2) O(5) 3.513(19) 2_566
O(2) H(3C) 3.513 2_566
O(2) C(23) 3.35(2) 2_566
O(2) C(26) 3.59(2) 2_566
O(3) O(5) 3.112(19) 2_565
O(3) C(3) 3.15(2) 2_566
O(3) H(3A) 3.300 2_566
O(3) H(3B) 3.125 2_566
O(3) H(3C) 2.568 2_566
O(3) C(12) 3.52(2) 1_455
O(3) H(12) 3.199 1_455
O(3) C(13) 3.42(2) 1_455
O(3) H(13) 2.990 1_455
O(3) H(14) 2.988 2_565
O(3) H(15) 3.428 2_565
O(3) C(26) 3.58(2) 2_565
O(3) C(36) 3.53(2) 1_455
O(4) O(2) 3.40(2) 1_554
O(4) O(5) 3.03(2) 2_565
O(4) H(2A) 3.168 1_554
O(4) C(3) 3.33(2) 1_554
O(4) H(3A) 2.703 1_554
O(4) H(3C) 3.142 1_554
O(4) C(26) 3.27(2) 2_565
O(4) C(30) 3.47(2) 1_454
O(5) O(2) 3.513(19) 2_566
O(5) O(3) 3.112(19) 2_565
O(5) O(4) 3.03(2) 2_565
O(5) H(13) 3.164 2_665
O(5) C(24) 3.42(2) 2_565
O(5) C(25) 3.38(2) 2_565
H(1) C(37) 3.277 .
H(1) C(38) 3.240 .
C(2) C(33) 3.34(2) 2_556
H(2A) Cl(1) 2.883 1_556
H(2A) O(4) 3.168 1_556
H(2A) C(33) 3.140 2_556
H(2B) C(30) 3.422 1_455
H(2B) C(31) 3.414 1_455
H(2B) C(33) 3.377 2_556
H(2B) C(34) 3.538 2_556
H(2C) C(33) 2.959 2_556
H(2C) C(34) 3.261 2_556
H(2C) C(35) 3.375 .
C(3) O(3) 3.15(2) 2_566
C(3) O(4) 3.33(2) 1_556
C(3) H(15) 3.562 1_556
H(3A) Cl(1) 2.917 1_556
H(3A) O(3) 3.300 2_566
H(3A) O(4) 2.703 1_556
H(3A) H(15) 3.029 1_556
H(3A) C(25) 3.252 1_556
H(3B) O(3) 3.125 2_566
H(3B) C(14) 3.450 1_556
H(3B) H(14) 2.950 1_556
H(3B) H(15) 3.257 1_556
H(3C) O(2) 3.513 2_566
H(3C) O(3) 2.568 2_566
H(3C) O(4) 3.142 1_556
H(3C) C(23) 3.502 2_566
H(3C) C(24) 2.890 2_566
C(5) H(6) 3.351 2_555
H(5) C(6) 3.550 2_555
H(5) H(6) 2.869 2_555
H(5) C(33) 3.591 .
H(5) C(35) 3.130 2_556
C(6) H(5) 3.550 2_555
C(6) H(6) 3.469 2_555
H(6) Cl(1) 3.311 2_555
H(6) O(1) 3.477 2_555
H(6) C(5) 3.351 2_555
H(6) H(5) 2.869 2_555
H(6) C(6) 3.469 2_555
H(6) H(6) 3.153 2_555
H(6) C(33) 3.536 .
H(6) C(35) 3.354 2_556
C(7) O(1) 3.32(2) 2_555
H(7) O(1) 2.440 2_555
H(7) C(22) 3.577 2_555
H(7) C(32) 3.497 2_655
C(8) H(8) 3.464 2_655
C(8) H(20) 3.181 1_554
H(8) C(8) 3.464 2_655
H(8) H(8) 3.256 2_655
H(8) C(9) 3.517 2_655
H(8) H(9) 3.333 2_655
H(8) H(20) 3.120 1_554
H(8) C(32) 3.572 2_655
C(9) H(8) 3.517 2_655
C(9) H(19) 3.056 1_554
C(9) H(20) 3.439 1_554
H(9) H(8) 3.333 2_655
H(9) C(19) 3.475 1_554
H(9) H(19) 2.612 1_554
H(9) H(20) 3.574 1_554
C(10) H(19) 3.261 1_554
C(11) H(19) 3.500 1_554
H(11) C(31) 3.590 .
H(11) C(32) 3.354 .
C(12) O(3) 3.52(2) 1_655
H(12) O(1) 3.017 1_655
H(12) O(3) 3.199 1_655
H(12) C(22) 3.068 1_655
H(12) C(24) 3.074 1_655
H(12) C(25) 3.555 1_655
H(12) C(29) 3.500 1_554
C(13) O(3) 3.42(2) 1_655
C(13) H(18) 3.139 1_554
C(13) H(19) 3.538 1_554
H(13) O(3) 2.990 1_655
H(13) O(5) 3.164 2_665
H(13) H(14) 3.417 2_665
H(13) H(18) 3.187 1_554
H(13) C(24) 3.514 1_655
H(13) C(37) 3.380 2_665
C(14) H(3B) 3.450 1_554
C(14) H(18) 2.973 1_554
C(14) H(19) 3.322 1_554
H(14) O(3) 2.988 2_565
H(14) H(3B) 2.950 1_554
H(14) H(13) 3.417 2_665
H(14) H(14) 3.575 2_665
H(14) H(18) 2.908 1_554
H(14) C(36) 3.252 2_665
H(14) C(37) 3.165 2_665
C(15) H(19) 3.172 1_554
H(15) O(3) 3.428 2_565
H(15) C(3) 3.562 1_554
H(15) H(3A) 3.029 1_554
H(15) H(3B) 3.257 1_554
H(15) H(19) 3.545 1_554
H(17) C(36) 2.841 .
H(17) C(37) 3.058 .
H(17) C(38) 3.325 2_666
C(18) C(31) 3.42(2) .
C(18) C(32) 3.58(2) .
H(18) C(13) 3.139 1_556
H(18) H(13) 3.187 1_556
H(18) C(14) 2.973 1_556
H(18) H(14) 2.908 1_556
H(18) C(30) 3.412 .
H(18) C(31) 3.369 .
H(18) C(37) 3.402 2_666
H(18) C(38) 3.314 2_666
C(19) H(9) 3.475 1_556
H(19) C(9) 3.056 1_556
H(19) H(9) 2.612 1_556
H(19) C(10) 3.261 1_556
H(19) C(11) 3.500 1_556
H(19) C(13) 3.538 1_556
H(19) C(14) 3.322 1_556
H(19) C(15) 3.172 1_556
H(19) H(15) 3.545 1_556
H(19) C(28) 3.571 .
H(20) C(8) 3.181 1_556
H(20) H(8) 3.120 1_556
H(20) C(9) 3.439 1_556
H(20) H(9) 3.574 1_556
H(20) C(27) 3.442 2_656
H(20) C(34) 3.063 .
H(20) C(35) 3.272 .
H(21) C(27) 3.564 2_656
H(21) C(28) 3.565 2_656
H(21) C(33) 3.307 .
H(21) C(34) 3.315 .
C(22) H(7) 3.577 2_555
C(22) H(12) 3.068 1_455
C(23) O(2) 3.35(2) 2_566
C(23) H(3C) 3.502 2_566
C(24) O(5) 3.42(2) 2_565
C(24) H(3C) 2.890 2_566
C(24) H(12) 3.074 1_455
C(24) H(13) 3.514 1_455
C(25) O(5) 3.38(2) 2_565
C(25) H(3A) 3.252 1_554
C(25) H(12) 3.555 1_455
C(25) C(26) 3.57(2) 2_565
C(26) O(2) 3.59(2) 2_566
C(26) O(3) 3.58(2) 2_565
C(26) O(4) 3.27(2) 2_565
C(26) C(25) 3.57(2) 2_565
C(27) H(20) 3.442 2_656
C(27) H(21) 3.564 2_656
C(28) H(19) 3.571 .
C(28) H(21) 3.565 2_656
C(29) H(12) 3.500 1_556
C(30) O(4) 3.47(2) 1_656
C(30) H(2B) 3.422 1_655
C(30) H(18) 3.412 .
C(31) O(1) 3.40(2) 1_655
C(31) H(2B) 3.414 1_655
C(31) H(11) 3.590 .
C(31) C(18) 3.42(2) .
C(31) H(18) 3.369 .
C(32) H(7) 3.497 2_655
C(32) H(8) 3.572 2_655
C(32) H(11) 3.354 .
C(32) C(18) 3.58(2) .
C(33) C(2) 3.34(2) 2_556
C(33) H(2A) 3.140 2_556
C(33) H(2B) 3.377 2_556
C(33) H(2C) 2.959 2_556
C(33) H(5) 3.591 .
C(33) H(6) 3.536 .
C(33) H(21) 3.307 .
C(34) H(2B) 3.538 2_556
C(34) H(2C) 3.261 2_556
C(34) H(20) 3.063 .
C(34) H(21) 3.315 .
C(35) H(2C) 3.375 .
C(35) H(5) 3.130 2_556
C(35) H(6) 3.354 2_556
C(35) H(20) 3.272 .
C(36) O(3) 3.53(2) 1_655
C(36) H(14) 3.252 2_665
C(36) H(17) 2.841 .
C(37) H(1) 3.277 .
C(37) H(13) 3.380 2_665
C(37) H(14) 3.165 2_665
C(37) H(17) 3.058 .
C(37) H(18) 3.402 2_666
C(38) H(1) 3.240 .
C(38) H(17) 3.325 2_666
C(38) H(18) 3.314 2_666

loop_
_geom_torsion_atom_site_label_1
_geom_torsion_atom_site_label_2
_geom_torsion_atom_site_label_3
_geom_torsion_atom_site_label_4
_geom_torsion
_geom_torsion_site_symmetry_1
_geom_torsion_site_symmetry_3
_geom_torsion_site_symmetry_4
Cl(1) Pt(1) Mn(1) C(22) 72.0(5) . . .
Cl(1) Pt(1) Mn(1) C(23) 157.4(5) . . .
Cl(1) Pt(1) Mn(1) C(24) 12(6) . . .
Cl(1) Pt(1) Mn(1) C(25) -20.2(5) . . .
Cl(1) Pt(1) Mn(1) C(26) -110.8(5) . . .
Mn(1) Pt(1) P(1) C(4) -141.6(6) . . .
Mn(1) Pt(1) P(1) C(10) -21.3(7) . . .
Mn(1) Pt(1) P(1) C(16) 95.1(6) . . .
P(1) Pt(1) Mn(1) C(22) 178.4(7) . . .
P(1) Pt(1) Mn(1) C(23) -96.2(7) . . .
P(1) Pt(1) Mn(1) C(24) 119(6) . . .
P(1) Pt(1) Mn(1) C(25) 86.3(6) . . .
P(1) Pt(1) Mn(1) C(26) -4.4(7) . . .
Mn(1) Pt(1) C(1) N(1) 98.3(15) . . .
C(1) Pt(1) Mn(1) C(22) -112.1(7) . . .
C(1) Pt(1) Mn(1) C(23) -26.7(7) . . .
C(1) Pt(1) Mn(1) C(24) -172(6) . . .
C(1) Pt(1) Mn(1) C(25) 155.8(7) . . .
C(1) Pt(1) Mn(1) C(26) 65.1(7) . . .
Cl(1) Pt(1) P(1) C(4) -34.5(5) . . .
Cl(1) Pt(1) P(1) C(10) 85.8(4) . . .
Cl(1) Pt(1) P(1) C(16) -157.8(5) . . .
Cl(1) Pt(1) C(1) N(1) -174(5) . . .
P(1) Pt(1) C(1) N(1) -94.4(15) . . .
C(1) Pt(1) P(1) C(4) 149.5(7) . . .
C(1) Pt(1) P(1) C(10) -90.2(6) . . .
C(1) Pt(1) P(1) C(16) 26.2(7) . . .
Pt(1) Mn(1) C(22) O(1) 178(4) . . .
Pt(1) Mn(1) C(23) O(2) -173(17) . . .
Pt(1) Mn(1) C(24) O(3) 20(35) . . .
Pt(1) Mn(1) C(25) O(4) 169(16) . . .
Pt(1) Mn(1) C(26) O(5) -36(33) . . .
C(22) Mn(1) C(23) O(2) -108(17) . . .
C(23) Mn(1) C(22) O(1) 79(7) . . .
C(22) Mn(1) C(24) O(3) -38(40) . . .
C(24) Mn(1) C(22) O(1) -7(7) . . .
C(22) Mn(1) C(25) O(4) 104(16) . . .
C(25) Mn(1) C(22) O(1) -93(7) . . .
C(22) Mn(1) C(26) O(5) -32(34) . . .
C(26) Mn(1) C(22) O(1) 173(6) . . .
C(23) Mn(1) C(24) O(3) -126(40) . . .
C(24) Mn(1) C(23) O(2) 5(17) . . .
C(23) Mn(1) C(25) O(4) 6(10) . . .
C(25) Mn(1) C(23) O(2) -10(12) . . .
C(23) Mn(1) C(26) O(5) 62(33) . . .
C(26) Mn(1) C(23) O(2) 109(17) . . .
C(24) Mn(1) C(25) O(4) -8(16) . . .
C(25) Mn(1) C(24) O(3) 52(40) . . .
C(24) Mn(1) C(26) O(5) 149(33) . . .
C(26) Mn(1) C(24) O(3) 142(40) . . .
C(25) Mn(1) C(26) O(5) -126(33) . . .
C(26) Mn(1) C(25) O(4) -113(16) . . .
Pt(1) P(1) C(4) C(5) -38.6(13) . . .
Pt(1) P(1) C(4) C(9) 140.7(12) . . .
Pt(1) P(1) C(10) C(11) 161.5(10) . . .
Pt(1) P(1) C(10) C(15) -17.9(12) . . .
Pt(1) P(1) C(16) C(17) -81.1(13) . . .
Pt(1) P(1) C(16) C(21) 89.1(13) . . .
C(4) P(1) C(10) C(11) -71.4(13) . . .
C(4) P(1) C(10) C(15) 109.3(12) . . .
C(10) P(1) C(4) C(5) -160.4(12) . . .
C(10) P(1) C(4) C(9) 18.9(15) . . .
C(4) P(1) C(16) C(17) 149.2(13) . . .
C(4) P(1) C(16) C(21) -40.5(15) . . .
C(16) P(1) C(4) C(5) 88.5(13) . . .
C(16) P(1) C(4) C(9) -92.2(14) . . .
C(10) P(1) C(16) C(17) 37.5(14) . . .
C(10) P(1) C(16) C(21) -152.3(13) . . .
C(16) P(1) C(10) C(11) 40.1(13) . . .
C(16) P(1) C(10) C(15) -139.3(12) . . .
C(2) N(1) C(1) Pt(1) -0.7(18) . . .
C(3) N(1) C(1) Pt(1) -179.8(10) . . .
P(1) C(4) C(5) C(6) -176.2(13) . . .
P(1) C(4) C(9) C(8) 179.9(10) . . .
C(5) C(4) C(9) C(8) -1(2) . . .
C(9) C(4) C(5) C(6) 5(2) . . .
C(4) C(5) C(6) C(7) -5(2) . . .
C(5) C(6) C(7) C(8) 2(3) . . .
C(6) C(7) C(8) C(9) 2(3) . . .
C(7) C(8) C(9) C(4) -2(2) . . .
P(1) C(10) C(11) C(12) 179.2(11) . . .
P(1) C(10) C(15) C(14) -178.9(12) . . .
C(11) C(10) C(15) C(14) 2(2) . . .
C(15) C(10) C(11) C(12) -1(2) . . .
C(10) C(11) C(12) C(13) 0.4(18) . . .
C(11) C(12) C(13) C(14) 0.4(19) . . .
C(12) C(13) C(14) C(15) -0(2) . . .
C(13) C(14) C(15) C(10) -1(2) . . .
P(1) C(16) C(17) C(18) 170.4(13) . . .
P(1) C(16) C(21) C(20) -170.0(14) . . .
C(17) C(16) C(21) C(20) 0(2) . . .
C(21) C(16) C(17) C(18) -0(2) . . .
C(16) C(17) C(18) C(19) -1(2) . . .
C(17) C(18) C(19) C(20) 2(2) . . .
C(18) C(19) C(20) C(21) -1(2) . . .
C(19) C(20) C(21) C(16) 0(2) . . .
C(28) C(27) C(32) C(31) -0(2) . . .
C(32) C(27) C(28) C(29) 0(2) . . .
C(27) C(28) C(29) C(30) 0(2) . . .
C(28) C(29) C(30) C(31) -0(2) . . .
C(29) C(30) C(31) C(32) -0(2) . . .
C(30) C(31) C(32) C(27) 0(2) . . .
C(34) C(33) C(35) C(34) -4(3) . 2_556 2_556
C(35) C(33) C(34) C(35) 4(3) 2_556 . .
C(33) C(34) C(35) C(33) -4(3) . . 2_556
C(37) C(36) C(38) C(37) -0(3) . 2_666 2_666
C(38) C(36) C(37) C(38) 0(3) 2_666 . .
C(36) C(37) C(38) C(36) -0(3) . . 2_666
